data_7241979
loop_
_publ_author_name
'Pandolfi, Lorenzo'
'Giunchi, Andrea'
'Salzillo, Tommaso'
'Brillante, Aldo'
'Della Valle, Raffaele G.'
'Venuti, Elisabetta'
'Grepioni, Fabrizia'
'D'Agostino, Simone'

_publ_section_title
;
 The impact of solid solution composition on kinetics and mechanism of [2
 + 2] photodimerization of cinnamic acid derivatives
;
_journal_issue 6
_journal_name_full CrystEngComm
_journal_page_first 1352
_journal_page_last 1359
_journal_paper_doi 10.1039/D0CE01718C
_journal_volume 23
_journal_year 2021
_chemical_formula_moiety 'Br0.75 Cl0.25, C9 H10 N O2'
_chemical_formula_sum 'C9 H10 Br0.75 Cl0.25 N O2'
_chemical_formula_weight 232.97
_space_group_crystal_system monoclinic
_space_group_IT_number 14
_space_group_name_Hall '-P 2ybc'
_space_group_name_H-M_alt 'P 1 21/c 1'
_atom_sites_solution_hydrogens geom
_atom_sites_solution_primary dual
_audit_creation_date 2020-06-04
_audit_creation_method
;
Olex2 1.2
(compiled 2018.05.29 svn.r3508 for OlexSys, GUI svn.r5506)
;
_audit_update_record
;
2020-10-16 deposited with the CCDC.	2020-12-23 downloaded from the CCDC.
;
_cell_angle_alpha 90
_cell_angle_beta 91.96(3)
_cell_angle_gamma 90
_cell_formula_units_Z 4
_cell_length_a 5.8290(16)
_cell_length_b 8.757(2)
_cell_length_c 18.712(8)
_cell_measurement_reflns_used 615
_cell_measurement_temperature 300
_cell_measurement_theta_max 23.1680
_cell_measurement_theta_min 4.0310
_cell_volume 954.6(5)
_computing_molecular_graphics 'Olex2 (Dolomanov et al., 2009)'
_computing_publication_material 'Olex2 (Dolomanov et al., 2009)'
_computing_structure_refinement 'ShelXL (Sheldrick, 2015)'
_computing_structure_solution 'ShelXT (Sheldrick, 2015)'
_diffrn_ambient_temperature 300
_diffrn_measured_fraction_theta_full 0.998
_diffrn_measured_fraction_theta_max 0.998
_diffrn_measurement_device_type 'Xcalibur, Sapphire3'
_diffrn_radiation_type MoK\a
_diffrn_radiation_wavelength 0.71073
_diffrn_reflns_av_R_equivalents 0.0600
_diffrn_reflns_av_unetI/netI 0.0955
_diffrn_reflns_Laue_measured_fraction_full 0.998
_diffrn_reflns_Laue_measured_fraction_max 0.998
_diffrn_reflns_limit_h_max 4
_diffrn_reflns_limit_h_min -6
_diffrn_reflns_limit_k_max 6
_diffrn_reflns_limit_k_min -10
_diffrn_reflns_limit_l_max 22
_diffrn_reflns_limit_l_min -21
_diffrn_reflns_number 3394
_diffrn_reflns_point_group_measured_fraction_full 0.998
_diffrn_reflns_point_group_measured_fraction_max 0.998
_diffrn_reflns_theta_full 24.998
_diffrn_reflns_theta_max 24.998
_diffrn_reflns_theta_min 3.497
_exptl_absorpt_coefficient_mu 3.295
_exptl_absorpt_correction_T_max 1.000
_exptl_absorpt_correction_T_min 0.28813
_exptl_absorpt_correction_type multi-scan
_exptl_absorpt_process_details
;
CrysAlisPro 1.171.38.46 (Rigaku Oxford Diffraction, 2015)
Empirical absorption correction using spherical harmonics,
 implemented in SCALE3 ABSPACK scaling algorithm.
;
_exptl_crystal_colour 'clear light yellow'
_exptl_crystal_colour_lustre clear
_exptl_crystal_colour_modifier light
_exptl_crystal_colour_primary yellow
_exptl_crystal_density_diffrn 1.621
_exptl_crystal_description block
_exptl_crystal_F_000 470
_exptl_crystal_size_max 0.05
_exptl_crystal_size_mid 0.05
_exptl_crystal_size_min 0.01
_refine_diff_density_max 1.913
_refine_diff_density_min -1.346
_refine_diff_density_rms 0.172
_refine_ls_extinction_method none
_refine_ls_goodness_of_fit_ref 1.058
_refine_ls_hydrogen_treatment constr
_refine_ls_matrix_type full
_refine_ls_number_parameters 4
_refine_ls_number_reflns 1678
_refine_ls_number_restraints 4
_refine_ls_restrained_S_all 1.059
_refine_ls_R_factor_all 0.1654
_refine_ls_R_factor_gt 0.1319
_refine_ls_shift/su_max 0.165
_refine_ls_shift/su_mean 0.066
_refine_ls_structure_factor_coef Fsqd
_refine_ls_weighting_details 'w=1/[\s^2^(Fo^2^)+(0.1321P)^2^+14.8779P] where P=(Fo^2^+2Fc^2^)/3'
_refine_ls_weighting_scheme calc
_refine_ls_wR_factor_gt 0.3203
_refine_ls_wR_factor_ref 0.3464
_reflns_Friedel_coverage 0.000
_reflns_number_gt 1153
_reflns_number_total 1678
_reflns_threshold_expression 'I > 2\s(I)'
_cod_data_source_file d0ce01718c2.cif
_cod_data_source_block '[1H]Br075Cl025_irrad_2h'
_cod_depositor_comments 'Adding full bibliography for 7241976--7241984.cif.'
_cod_database_code 7241979
_shelx_shelxl_version_number 2016/6
_shelx_space_group_comment
;
The symmetry employed for this shelxl refinement is uniquely defined
by the following loop, which should always be used as a source of
symmetry information in preference to the above space-group names.
They are only intended as comments.
;
_olex2_refinement_description
;
1. Fixed Uiso
 At 1.2 times of:
  All C(H) groups
 At 1.5 times of:
  All N(H,H,H) groups, All O(H) groups
2. Restrained distances
 C9B-O2B
 1.32 with sigma of 0.02
 C9B-O1B
 1.22 with sigma of 0.02
3. Restrained planarity
 C8B, C9B, O1B, O2B
 with sigma of 0.1
 C3B, C4B, C5B, C7B
 with sigma of 0.1
4. Uiso/Uaniso restraints and constraints
Uanis(C1B) = Uanis(C6B) = Uanis(C5B) = Uanis(C4B) = Uanis(C3B) = Uanis(C2B)
Uanis(C7B) = Uanis(C8B) = Uanis(C9B)
Uanis(C1A) = Uanis(C6A) = Uanis(C5A) = Uanis(C4A) = Uanis(C3A) = Uanis(C2A)
5. Others
 Sof(C1B)=Sof(C2B)=Sof(H2B)=Sof(C3B)=Sof(H3B)=Sof(C4B)=Sof(C5B)=Sof(H5B)=
 Sof(C6B)=Sof(H6B)=Sof(C7B)=Sof(H7B)=Sof(C8B)=Sof(H8B)=Sof(C9B)=Sof(N1B)=
 Sof(H1BA)=Sof(H1BB)=Sof(H1BC)=Sof(O1B)=Sof(O2B)=Sof(H2BA)=1-FVAR(1)
 Sof(C1A)=Sof(C2A)=Sof(H2A)=Sof(C3A)=Sof(H3A)=Sof(C4A)=Sof(C5A)=Sof(H5A)=
 Sof(C6A)=Sof(H6A)=Sof(C7A)=Sof(H7A)=Sof(C8A)=Sof(H8A)=Sof(C9A)=Sof(N1A)=
 Sof(H1AA)=Sof(H1AB)=Sof(H1AC)=Sof(O1A)=Sof(O2A)=Sof(H2AA)=FVAR(1)
 Fixed Sof: Br1(0.75) Cl1(0.25)
6.a Everything fixed:
 Br1, Cl1, C1A, C2A, C3A, C4A, C5A, C6A, C7A, C8A, C9A, N1A, O1A, O2A, C1B,
 C2B, C3B, C4B, C5B, C6B, C7B, C8B, C9B, N1B, O1B, O2B
6.b Ternary CH refined with riding coordinates:
 C7B(H7B), C8B(H8B)
6.c Aromatic/amide H refined with riding coordinates:
 C2A(H2A), C3A(H3A), C5A(H5A), C6A(H6A), C7A(H7A), C8A(H8A), C2B(H2B),
 C3B(H3B), C5B(H5B), C6B(H6B)
6.d Tetrahedral OH refined with riding coordinates:
 O2A(H2AA), O2B(H2BA)
6.e Idealised Me refined as rotating group:
 N1A(H1AA,H1AB,H1AC), N1B(H1BA,H1BB,H1BC)
;
_olex2_submission_special_instructions 'No special instructions were received'

loop_
_space_group_symop_operation_xyz
'x, y, z'
'-x, y+1/2, -z+1/2'
'-x, -y, -z'
'x, -y-1/2, z-1/2'

loop_
_atom_site_label
_atom_site_type_symbol
_atom_site_fract_x
_atom_site_fract_y
_atom_site_fract_z
_atom_site_U_iso_or_equiv
_atom_site_adp_type
_atom_site_occupancy
_atom_site_site_symmetry_order
_atom_site_calc_flag
_atom_site_refinement_flags_posn
_atom_site_refinement_flags_adp
_atom_site_refinement_flags_occupancy
_atom_site_disorder_assembly
_atom_site_disorder_group
Br1 Br 0.898870 0.771320 0.229840 0.054 Uani 0.75 1 d . . P . .
Cl1 Cl 0.900080 0.766870 0.204660 0.012 Uani 0.25 1 d . . P . .
C1A C 0.580980 0.967390 -0.145270 0.044 Uani 0.7397 1 d . . P A 1
C2A C 0.743010 0.966180 -0.089020 0.044 Uani 0.7397 1 d . . P A 1
H2A H 0.874998 1.025342 -0.091488 0.053 Uiso 0.740(19) 1 calc R . P A 1
C3A C 0.707760 0.876540 -0.029080 0.044 Uani 0.7397 1 d . . P A 1
H3A H 0.816155 0.875734 0.008559 0.053 Uiso 0.740(19) 1 calc R . P A 1
C4A C 0.510500 0.788110 -0.025400 0.044 Uani 0.7397 1 d . . P A 1
C5A C 0.348480 0.789310 -0.081650 0.044 Uani 0.7397 1 d . . P A 1
H5A H 0.216503 0.730136 -0.079184 0.053 Uiso 0.740(19) 1 calc R . P A 1
C6A C 0.383720 0.878960 -0.141590 0.044 Uani 0.7397 1 d . . P A 1
H6A H 0.275320 0.879771 -0.179227 0.053 Uiso 0.740(19) 1 calc R . P A 1
C7A C 0.479000 0.702890 0.038850 0.045 Uani 0.7397 1 d . . P A 1
H7A H 0.595378 0.705884 0.074080 0.053 Uiso 0.740(19) 1 calc R . P A 1
C8A C 0.288470 0.617420 0.051600 0.050 Uani 0.7397 1 d . . P A 1
H8A H 0.170615 0.605640 0.017278 0.060 Uiso 0.740(19) 1 calc R . P A 1
C9A C 0.279570 0.546410 0.121040 0.039 Uani 0.7397 1 d . . P A 1
N1A N 0.607570 1.060170 -0.216280 0.057 Uani 0.7397 1 d . . P A 1
H1AA H 0.633093 0.996011 -0.252029 0.086 Uiso 0.740(19) 1 calc GR . P A 1
H1AB H 0.725201 1.124472 -0.211102 0.086 Uiso 0.740(19) 1 calc GR . P A 1
H1AC H 0.479492 1.112634 -0.225972 0.086 Uiso 0.740(19) 1 calc GR . P A 1
O1A O 0.406320 0.578660 0.172570 0.062 Uani 0.7397 1 d . . P A 1
O2A O 0.105120 0.443180 0.129750 0.065 Uani 0.7397 1 d . . P A 1
H2AA H 0.113162 0.408717 0.170504 0.098 Uiso 0.740(19) 1 calc R . P A 1
C1B C 0.582600 0.973110 -0.159450 0.034 Uani 0.2603 1 d . . P A 2
C2B C 0.759770 0.962140 -0.108070 0.034 Uani 0.2603 1 d . . P A 2
H2B H 0.885344 1.027375 -0.109836 0.041 Uiso 0.260(19) 1 calc R . P A 2
C3B C 0.749240 0.853660 -0.054050 0.034 Uani 0.2603 1 d . . P A 2
H3B H 0.867771 0.846319 -0.019674 0.041 Uiso 0.260(19) 1 calc R . P A 2
C4B C 0.561560 0.756160 -0.051410 0.034 Uani 0.2603 1 d . . P A 2
C5B C 0.384400 0.767130 -0.102790 0.034 Uani 0.2603 1 d . . P A 2
H5B H 0.258827 0.701894 -0.101023 0.041 Uiso 0.260(19) 1 calc R . P A 2
C6B C 0.394920 0.875600 -0.156810 0.034 Uani 0.2603 1 d . . P A 2
H6B H 0.276390 0.882934 -0.191186 0.041 Uiso 0.260(19) 1 calc R . P A 2
C7B C 0.560550 0.617980 0.007520 0.048 Uani 0.2603 1 d . . P A 2
H7B H 0.640866 0.649205 0.052011 0.057 Uiso 0.260(19) 1 calc R . P A 2
C8B C 0.328530 0.539240 0.023520 0.048 Uani 0.2603 1 d . . P A 2
H8B H 0.193563 0.578500 -0.003208 0.057 Uiso 0.260(19) 1 calc R . P A 2
C9B C 0.303890 0.521600 0.097630 0.048 Uani 0.2603 1 d D . P A 2
N1B N 0.607600 1.079010 -0.203650 0.051 Uani 0.2603 1 d . . P A 2
H1BA H 0.744432 1.070679 -0.222986 0.077 Uiso 0.260(19) 1 calc GR . P A 2
H1BB H 0.598005 1.168562 -0.181463 0.077 Uiso 0.260(19) 1 calc GR . P A 2
H1BC H 0.498100 1.072923 -0.237860 0.077 Uiso 0.260(19) 1 calc GR . P A 2
O1B O 0.434400 0.546950 0.149240 0.064 Uani 0.2603 1 d D . P A 2
O2B O 0.102470 0.461650 0.111530 0.044 Uani 0.2603 1 d D . P A 2
H2BA H 0.091653 0.452371 0.154891 0.065 Uiso 0.260(19) 1 calc R . P A 2

loop_
_atom_site_aniso_label
_atom_site_aniso_U_11
_atom_site_aniso_U_22
_atom_site_aniso_U_33
_atom_site_aniso_U_23
_atom_site_aniso_U_13
_atom_site_aniso_U_12
Br1 0.054 0.054 0.054 0.000 0.002 0.000
Cl1 0.012 0.012 0.012 0.000 0.000 0.000
C1A 0.044 0.044 0.044 0.000 0.002 0.000
C2A 0.044 0.044 0.044 0.000 0.002 0.000
C3A 0.044 0.044 0.044 0.000 0.002 0.000
C4A 0.044 0.044 0.044 0.000 0.002 0.000
C5A 0.044 0.044 0.044 0.000 0.002 0.000
C6A 0.044 0.044 0.044 0.000 0.002 0.000
C7A 0.045 0.045 0.045 0.000 0.002 0.000
C8A 0.050 0.050 0.050 0.000 0.002 0.000
C9A 0.039 0.039 0.039 0.000 0.001 0.000
N1A 0.057 0.057 0.057 0.000 0.002 0.000
O1A 0.062 0.062 0.062 0.000 0.002 0.000
O2A 0.065 0.065 0.065 0.000 0.002 0.000
C1B 0.034 0.034 0.034 0.000 0.001 0.000
C2B 0.034 0.034 0.034 0.000 0.001 0.000
C3B 0.034 0.034 0.034 0.000 0.001 0.000
C4B 0.034 0.034 0.034 0.000 0.001 0.000
C5B 0.034 0.034 0.034 0.000 0.001 0.000
C6B 0.034 0.034 0.034 0.000 0.001 0.000
C7B 0.048 0.048 0.048 0.000 0.002 0.000
C8B 0.048 0.048 0.048 0.000 0.002 0.000
C9B 0.048 0.048 0.048 0.000 0.002 0.000
N1B 0.051 0.051 0.051 0.000 0.002 0.000
O1B 0.064 0.064 0.064 0.000 0.002 0.000
O2B 0.044 0.044 0.044 0.000 0.001 0.000

loop_
_atom_type_symbol
_atom_type_description
_atom_type_scat_dispersion_real
_atom_type_scat_dispersion_imag
_atom_type_scat_source
C C 0.0033 0.0016 'International Tables Vol C Tables 4.2.6.8 and 6.1.1.4'
H H 0.0000 0.0000 'International Tables Vol C Tables 4.2.6.8 and 6.1.1.4'
Br Br -0.2901 2.4595 'International Tables Vol C Tables 4.2.6.8 and 6.1.1.4'
Cl Cl 0.1484 0.1585 'International Tables Vol C Tables 4.2.6.8 and 6.1.1.4'
N N 0.0061 0.0033 'International Tables Vol C Tables 4.2.6.8 and 6.1.1.4'
O O 0.0106 0.0060 'International Tables Vol C Tables 4.2.6.8 and 6.1.1.4'

loop_
_geom_angle_atom_site_label_1
_geom_angle_atom_site_label_2
_geom_angle_atom_site_label_3
_geom_angle
_geom_angle_site_symmetry_1
_geom_angle_site_symmetry_3
_geom_angle_publ_flag
C2A C1A N1A 124.1 . . ?
C6A C1A C2A 120.0 . . ?
C6A C1A N1A 115.9 . . ?
C1A C2A C3A 120.0 . . ?
C4A C3A C2A 120.0 . . ?
C3A C4A C5A 120.0 . . ?
C3A C4A C7A 117.5 . . ?
C5A C4A C7A 122.4 . . ?
C4A C5A C6A 120.0 . . ?
C1A C6A C5A 120.0 . . ?
C8A C7A C4A 124.1 . . ?
C7A C8A C9A 116.6 . . ?
O1A C9A C8A 124.7 . . ?
O1A C9A O2A 119.1 . . ?
O2A C9A C8A 116.1 . . ?
C6B C1B C2B 120.0 . . ?
N1B C1B C2B 114.0 . . ?
N1B C1B C6B 125.9 . . ?
C3B C2B C1B 120.0 . . ?
C4B C3B C2B 120.0 . . ?
C3B C4B C5B 120.0 . . ?
C3B C4B C7B 119.9 . . ?
C5B C4B C7B 119.8 . . ?
C6B C5B C4B 120.0 . . ?
C5B C6B C1B 120.0 . . ?
C8B C7B C4B 111.9 3_665 . ?
C8B C7B C4B 118.7 . . ?
C8B C7B C8B 93.0 . 3_665 ?
C9B C8B C7B 110.9 . . ?
O1B C9B C8B 132.3 . . ?
O1B C9B O2B 116.6 . . ?
O2B C9B C8B 111.0 . . ?

loop_
_geom_bond_atom_site_label_1
_geom_bond_atom_site_label_2
_geom_bond_distance
_geom_bond_site_symmetry_2
_geom_bond_publ_flag
C1A C2A 1.3900 . ?
C1A C6A 1.3900 . ?
C1A N1A 1.5697 . ?
C2A C3A 1.3900 . ?
C3A C4A 1.3900 . ?
C4A C5A 1.3900 . ?
C4A C7A 1.4322 . ?
C5A C6A 1.3901 . ?
C7A C8A 1.3670 . ?
C8A C9A 1.4430 . ?
C9A O1A 1.2275 . ?
C9A O2A 1.3745 . ?
C1B C2B 1.3901 . ?
C1B C6B 1.3900 . ?
C1B N1B 1.2544 . ?
C2B C3B 1.3901 . ?
C3B C4B 1.3900 . ?
C4B C5B 1.3900 . ?
C4B C7B 1.6373 . ?
C5B C6B 1.3900 . ?
C7B C8B 1.5562 . ?
C7B C8B 1.6361 3_665 ?
C8B C9B 1.4075 . ?
C9B O1B 1.2290 . ?
C9B O2B 1.3201 . ?
